data_7155172
loop_
_publ_author_name
'Boga, Carla'
'Cino, Silvia'
'Micheletti, Gabriele'
'Padovan, Daniele'
'Prati, Luca'
'Mazzanti, Andrea'
'Zanna, Nicola'

_publ_section_title
;
 New azo-decorated N-pyrrolidinylthiazoles: synthesis, properties and an
 unexpected remote substituent effect transmission.
;
_journal_issue 29
_journal_name_full 'Organic &amp; biomolecular chemistry'
_journal_page_first 7061
_journal_page_last 7068
_journal_paper_doi 10.1039/c6ob00994h
_journal_volume 14
_journal_year 2016
_chemical_formula_sum 'C14 H16 N4 O S'
_chemical_formula_weight 288.37
_chemical_name_common 'Compound 5a'
_chemical_name_systematic
; 
 ? 
;
_space_group_IT_number 14
_symmetry_cell_setting monoclinic
_symmetry_space_group_name_Hall '-P 2ybc'
_symmetry_space_group_name_H-M 'P 1 21/c 1'
_atom_sites_solution_hydrogens geom
_atom_sites_solution_primary direct
_atom_sites_solution_secondary difmap
_audit_creation_date 06/30/2014
_audit_creation_method SHELXL-97
_audit_update_record
;
2016-05-06 deposited with the CCDC.
2016-06-24 downloaded from the CCDC.
;
_cell_angle_alpha 90.00
_cell_angle_beta 109.134(3)
_cell_angle_gamma 90.00
_cell_formula_units_Z 4
_cell_length_a 15.239(4)
_cell_length_b 5.9523(15)
_cell_length_c 16.588(4)
_cell_measurement_reflns_used 223
_cell_measurement_temperature 296(2)
_cell_measurement_theta_max 25.04
_cell_measurement_theta_min 2.33
_cell_volume 1421.5(6)
_computing_structure_refinement 'SHELXL-97 (Sheldrick, 2008)'
_computing_structure_solution 'SHELXS-97 (Sheldrick, 2008)'
_diffrn_ambient_temperature 296(2)
_diffrn_measured_fraction_theta_full 0.999
_diffrn_measured_fraction_theta_max 0.964
_diffrn_measurement_device_type 'CCD area detector'
_diffrn_measurement_method 'phi and omega scans'
_diffrn_radiation_monochromator graphite
_diffrn_radiation_source 'fine-focus sealed tube'
_diffrn_radiation_type MoK\a
_diffrn_radiation_wavelength 0.71073
_diffrn_reflns_av_R_equivalents 0.0328
_diffrn_reflns_av_sigmaI/netI 0.0296
_diffrn_reflns_limit_h_max 20
_diffrn_reflns_limit_h_min -19
_diffrn_reflns_limit_k_max 7
_diffrn_reflns_limit_k_min -7
_diffrn_reflns_limit_l_max 21
_diffrn_reflns_limit_l_min -21
_diffrn_reflns_number 11807
_diffrn_reflns_theta_full 25.00
_diffrn_reflns_theta_max 28.26
_diffrn_reflns_theta_min 2.52
_exptl_absorpt_coefficient_mu 0.229
_exptl_absorpt_correction_T_max 0.9665
_exptl_absorpt_correction_T_min 0.9241
_exptl_absorpt_correction_type empirical
_exptl_absorpt_process_details SADABS
_exptl_crystal_colour red
_exptl_crystal_density_diffrn 1.347
_exptl_crystal_density_method 'not measured'
_exptl_crystal_description plates
_exptl_crystal_F_000 608
_exptl_crystal_size_max 0.35
_exptl_crystal_size_mid 0.35
_exptl_crystal_size_min 0.15
_refine_diff_density_max 0.299
_refine_diff_density_min -0.263
_refine_diff_density_rms 0.051
_refine_ls_extinction_method none
_refine_ls_goodness_of_fit_ref 1.025
_refine_ls_hydrogen_treatment constr
_refine_ls_matrix_type full
_refine_ls_number_parameters 181
_refine_ls_number_reflns 3393
_refine_ls_number_restraints 0
_refine_ls_restrained_S_all 1.025
_refine_ls_R_factor_all 0.0494
_refine_ls_R_factor_gt 0.0393
_refine_ls_shift/su_max 0.001
_refine_ls_shift/su_mean 0.000
_refine_ls_structure_factor_coef Fsqd
_refine_ls_weighting_details 'calc w=1/[\s^2^(Fo^2^)+(0.0570P)^2^+0.3058P] where P=(Fo^2^+2Fc^2^)/3'
_refine_ls_weighting_scheme calc
_refine_ls_wR_factor_gt 0.1039
_refine_ls_wR_factor_ref 0.1124
_reflns_number_gt 2764
_reflns_number_total 3393
_reflns_threshold_expression >2sigma(I)
_cod_data_source_file c6ob00994h2.cif
_cod_data_source_block azo-metossi
_cod_depositor_comments 'Adding full bibliography for 7155172--7155173.cif.'
_cod_original_sg_symbol_H-M P21/c
_cod_database_code 7155172

loop_
_symmetry_equiv_pos_as_xyz
'x, y, z'
'-x, y+1/2, -z+1/2'
'-x, -y, -z'
'x, -y-1/2, z-1/2'

loop_
_atom_site_label
_atom_site_type_symbol
_atom_site_fract_x
_atom_site_fract_y
_atom_site_fract_z
_atom_site_U_iso_or_equiv
_atom_site_adp_type
_atom_site_occupancy
_atom_site_symmetry_multiplicity
_atom_site_calc_flag
_atom_site_refinement_flags
S1 S 0.20885(3) 0.54498(6) 0.47258(2) 0.04475(13) Uani 1 1 d .
N1 N 0.11563(9) 0.4434(2) 0.58008(8) 0.0482(3) Uani 1 1 d .
N2 N 0.13009(10) 0.1621(2) 0.48681(8) 0.0518(3) Uani 1 1 d .
N3 N 0.25502(9) 0.3258(2) 0.34444(8) 0.0479(3) Uani 1 1 d .
N4 N 0.29240(9) 0.5139(2) 0.33793(8) 0.0456(3) Uani 1 1 d .
O1 O 0.43409(10) 0.5743(2) 0.06962(9) 0.0702(4) Uani 1 1 d .
C1 C 0.14532(10) 0.3684(2) 0.51781(9) 0.0428(3) Uani 1 1 d .
C2 C 0.16971(13) 0.1374(3) 0.42519(10) 0.0536(4) Uani 1 1 d .
H2 H 0.1664 0.0017 0.3965 0.064 Uiso 1 1 calc R
C3 C 0.21475(11) 0.3184(3) 0.40659(9) 0.0462(3) Uani 1 1 d .
C4 C 0.32994(10) 0.5212(3) 0.27028(9) 0.0422(3) Uani 1 1 d .
C5 C 0.37672(11) 0.7155(3) 0.26246(10) 0.0500(4) Uani 1 1 d .
H5 H 0.3838 0.8305 0.3020 0.060 Uiso 1 1 calc R
C6 C 0.41319(11) 0.7411(3) 0.19659(11) 0.0521(4) Uani 1 1 d .
H6 H 0.4446 0.8720 0.1922 0.062 Uiso 1 1 calc R
C7 C 0.40249(11) 0.5710(3) 0.13751(10) 0.0489(4) Uani 1 1 d .
C8 C 0.35657(11) 0.3742(3) 0.14534(11) 0.0531(4) Uani 1 1 d .
H8 H 0.3501 0.2590 0.1060 0.064 Uiso 1 1 calc R
C9 C 0.32082(11) 0.3490(3) 0.21057(10) 0.0490(4) Uani 1 1 d .
H9 H 0.2903 0.2168 0.2152 0.059 Uiso 1 1 calc R
C10 C 0.47452(16) 0.7742(4) 0.05196(14) 0.0767(6) Uani 1 1 d .
H10A H 0.4940 0.7516 0.0031 0.115 Uiso 1 1 calc R
H10B H 0.5273 0.8132 0.1003 0.115 Uiso 1 1 calc R
H10C H 0.4297 0.8935 0.0405 0.115 Uiso 1 1 calc R
C11 C 0.06853(12) 0.2986(3) 0.62416(11) 0.0539(4) Uani 1 1 d .
H11A H 0.1091 0.1785 0.6544 0.065 Uiso 1 1 calc R
H11B H 0.0127 0.2336 0.5844 0.065 Uiso 1 1 calc R
C12 C 0.04525(12) 0.4566(3) 0.68561(12) 0.0605(5) Uani 1 1 d .
H12A H -0.0173 0.5148 0.6610 0.073 Uiso 1 1 calc R
H12B H 0.0502 0.3803 0.7386 0.073 Uiso 1 1 calc R
C13 C 0.11570(13) 0.6438(3) 0.70091(12) 0.0636(5) Uani 1 1 d .
H13A H 0.1726 0.6043 0.7460 0.076 Uiso 1 1 calc R
H13B H 0.0913 0.7819 0.7164 0.076 Uiso 1 1 calc R
C14 C 0.13280(13) 0.6692(3) 0.61622(11) 0.0545(4) Uani 1 1 d .
H14A H 0.0903 0.7771 0.5798 0.065 Uiso 1 1 calc R
H14B H 0.1961 0.7163 0.6246 0.065 Uiso 1 1 calc R

loop_
_atom_site_aniso_label
_atom_site_aniso_U_11
_atom_site_aniso_U_22
_atom_site_aniso_U_33
_atom_site_aniso_U_23
_atom_site_aniso_U_13
_atom_site_aniso_U_12
S1 0.0520(2) 0.0384(2) 0.0475(2) 0.00419(15) 0.02127(17) -0.00361(15)
N1 0.0582(8) 0.0421(7) 0.0509(7) 0.0028(6) 0.0270(6) -0.0052(6)
N2 0.0704(8) 0.0408(7) 0.0489(7) 0.0029(6) 0.0257(6) -0.0088(6)
N3 0.0565(7) 0.0439(7) 0.0468(7) 0.0059(6) 0.0220(6) 0.0029(6)
N4 0.0471(7) 0.0466(7) 0.0441(7) 0.0034(5) 0.0160(6) 0.0000(5)
O1 0.0861(9) 0.0718(9) 0.0709(8) -0.0087(7) 0.0503(7) -0.0185(7)
C1 0.0474(7) 0.0404(7) 0.0413(7) 0.0064(6) 0.0157(6) -0.0016(6)
C2 0.0774(11) 0.0386(8) 0.0503(9) 0.0007(7) 0.0284(8) -0.0042(8)
C3 0.0550(8) 0.0428(8) 0.0441(8) 0.0050(6) 0.0206(7) 0.0019(7)
C4 0.0409(7) 0.0435(8) 0.0422(7) 0.0036(6) 0.0136(6) 0.0014(6)
C5 0.0572(9) 0.0447(8) 0.0490(8) -0.0040(7) 0.0184(7) -0.0068(7)
C6 0.0539(8) 0.0477(8) 0.0572(9) 0.0029(7) 0.0216(7) -0.0104(7)
C7 0.0455(8) 0.0567(9) 0.0472(8) 0.0001(7) 0.0191(6) -0.0027(7)
C8 0.0568(9) 0.0515(9) 0.0554(9) -0.0112(7) 0.0246(8) -0.0082(7)
C9 0.0498(8) 0.0459(8) 0.0545(9) -0.0022(7) 0.0216(7) -0.0078(7)
C10 0.0870(13) 0.0839(14) 0.0748(13) 0.0000(11) 0.0478(11) -0.0209(12)
C11 0.0569(9) 0.0563(10) 0.0545(9) 0.0075(8) 0.0262(7) -0.0085(8)
C12 0.0561(9) 0.0771(12) 0.0544(9) 0.0045(9) 0.0263(8) -0.0040(9)
C13 0.0732(11) 0.0648(11) 0.0632(10) -0.0069(9) 0.0364(9) -0.0064(9)
C14 0.0683(10) 0.0458(9) 0.0543(9) -0.0007(7) 0.0268(8) -0.0035(8)

loop_
_atom_type_symbol
_atom_type_description
_atom_type_scat_dispersion_real
_atom_type_scat_dispersion_imag
_atom_type_scat_source
C C 0.0033 0.0016 'International Tables Vol C Tables 4.2.6.8 and 6.1.1.4'
H H 0.0000 0.0000 'International Tables Vol C Tables 4.2.6.8 and 6.1.1.4'
N N 0.0061 0.0033 'International Tables Vol C Tables 4.2.6.8 and 6.1.1.4'
O O 0.0106 0.0060 'International Tables Vol C Tables 4.2.6.8 and 6.1.1.4'
S S 0.1246 0.1234 'International Tables Vol C Tables 4.2.6.8 and 6.1.1.4'

loop_
_geom_angle_atom_site_label_1
_geom_angle_atom_site_label_2
_geom_angle_atom_site_label_3
_geom_angle
C1 S1 C3 87.40(7)
C1 N1 C14 124.44(13)
C1 N1 C11 122.51(14)
C14 N1 C11 112.87(13)
C1 N2 C2 109.24(13)
N4 N3 C3 114.64(13)
N3 N4 C4 113.65(13)
C7 O1 C10 118.64(15)
N2 C1 N1 123.45(13)
N2 C1 S1 116.17(11)
N1 C1 S1 120.38(12)
N2 C2 C3 117.76(15)
N3 C3 C2 125.52(14)
N3 C3 S1 125.01(11)
C2 C3 S1 109.42(12)
C5 C4 C9 118.63(14)
C5 C4 N4 116.94(14)
C9 C4 N4 124.42(13)
C4 C5 C6 121.09(15)
C7 C6 C5 119.58(15)
O1 C7 C6 125.78(15)
O1 C7 C8 114.44(15)
C6 C7 C8 119.78(15)
C9 C8 C7 120.54(15)
C8 C9 C4 120.36(15)
N1 C11 C12 103.44(14)
C13 C12 C11 105.16(14)
C12 C13 C14 104.24(15)
N1 C14 C13 103.09(13)

loop_
_geom_bond_atom_site_label_1
_geom_bond_atom_site_label_2
_geom_bond_distance
S1 C1 1.7552(15)
S1 C3 1.7579(16)
N1 C1 1.3331(19)
N1 C14 1.460(2)
N1 C11 1.4618(19)
N2 C1 1.322(2)
N2 C2 1.355(2)
N3 N4 1.2764(18)
N3 C3 1.3624(19)
N4 C4 1.4174(19)
O1 C7 1.362(2)
O1 C10 1.414(2)
C2 C3 1.366(2)
C4 C5 1.387(2)
C4 C9 1.400(2)
C5 C6 1.387(2)
C6 C7 1.381(2)
C7 C8 1.392(2)
C8 C9 1.370(2)
C11 C12 1.512(3)
C12 C13 1.510(3)
C13 C14 1.518(2)

loop_
_geom_torsion_atom_site_label_1
_geom_torsion_atom_site_label_2
_geom_torsion_atom_site_label_3
_geom_torsion_atom_site_label_4
_geom_torsion
C3 N3 N4 C4 -177.15(12)
C2 N2 C1 N1 -179.33(15)
C2 N2 C1 S1 0.32(18)
C14 N1 C1 N2 179.02(15)
C11 N1 C1 N2 4.3(2)
C14 N1 C1 S1 -0.6(2)
C11 N1 C1 S1 -175.36(12)
C3 S1 C1 N2 -0.05(13)
C3 S1 C1 N1 179.61(13)
C1 N2 C2 C3 -0.5(2)
N4 N3 C3 C2 179.28(15)
N4 N3 C3 S1 1.9(2)
N2 C2 C3 N3 -177.20(14)
N2 C2 C3 S1 0.5(2)
C1 S1 C3 N3 177.47(14)
C1 S1 C3 C2 -0.23(13)
N3 N4 C4 C5 -176.18(13)
N3 N4 C4 C9 5.4(2)
C9 C4 C5 C6 0.6(2)
N4 C4 C5 C6 -177.88(14)
C4 C5 C6 C7 0.3(2)
C10 O1 C7 C6 -5.9(3)
C10 O1 C7 C8 174.60(17)
C5 C6 C7 O1 179.56(16)
C5 C6 C7 C8 -1.0(2)
O1 C7 C8 C9 -179.66(15)
C6 C7 C8 C9 0.9(3)
C7 C8 C9 C4 0.1(2)
C5 C4 C9 C8 -0.8(2)
N4 C4 C9 C8 177.59(15)
C1 N1 C11 C12 -177.89(14)
C14 N1 C11 C12 6.81(19)
N1 C11 C12 C13 -25.05(19)
C11 C12 C13 C14 34.00(19)
C1 N1 C14 C13 -161.24(15)
C11 N1 C14 C13 13.95(18)
C12 C13 C14 N1 -28.97(18)
